data_7152858
loop_
_publ_author_name
'Caltagirone, Claudia'
'Bazzicalupi, Carla'
'Isaia, Francesco'
'Light, Mark E.'
'Lippolis, Vito'
'Montis, Riccardo'
'Murgia, Sergio'
'Olivari, Martina'
'Picci, Giacomo'

_publ_section_title
;
 A new family of bis-ureidic receptors for pyrophosphate optical sensing.
;
_journal_issue 15
_journal_name_full 'Organic &amp; biomolecular chemistry'
_journal_page_first 2445
_journal_page_last 2451
_journal_paper_doi 10.1039/c3ob27244c
_journal_volume 11
_journal_year 2013
_chemical_compound_source 'Claudia Caltagirone'
_chemical_formula_moiety 'C29 H25 N5 O2, 2(C16 H36 N), 2(C7 H5 O2)'
_chemical_formula_sum 'C75 H107 N7 O6'
_chemical_formula_weight 1202.68
_chemical_name_systematic
;
?
;
_space_group_IT_number 14
_symmetry_cell_setting monoclinic
_symmetry_space_group_name_Hall '-P 2yn'
_symmetry_space_group_name_H-M 'P 1 21/n 1'
_atom_sites_solution_hydrogens geom
_atom_sites_solution_primary direct
_atom_sites_solution_secondary difmap
_audit_creation_method SHELXL-97
_cell_angle_alpha 90.00
_cell_angle_beta 100.518(5)
_cell_angle_gamma 90.00
_cell_formula_units_Z 4
_cell_length_a 8.623(3)
_cell_length_b 41.598(13)
_cell_length_c 19.413(6)
_cell_measurement_reflns_used 15396
_cell_measurement_temperature 100(2)
_cell_measurement_theta_max 31.4
_cell_measurement_theta_min 2.7
_cell_volume 6846(4)
_computing_cell_refinement
;
CrystalClear-SM Expert 2.0 r7 (Rigaku, 2011)
;
_computing_data_collection
;
CrystalClear-SM Expert 2.0 r7 (Rigaku, 2011)
;
_computing_data_reduction
;
CrystalClear-SM Expert 2.0 r7 (Rigaku, 2011)
;
_computing_molecular_graphics
;
Images generated using CrystalMaker: a crystal and molecular
structures program for Mac and Windows. CrystalMaker Software Ltd,
Oxford, England (www.crystalmaker.com)
;
_computing_publication_material 'WINGX (Farrugia, 1998)'
_computing_structure_refinement 'SHELXL-97 (Sheldrick, 2008)'
_computing_structure_solution 'SHELXS-97 (Sheldrick, 1997)'
_diffrn_ambient_temperature 100(2)
_diffrn_detector 'CCD plate'
_diffrn_detector_area_resol_mean 28.5714
_diffrn_detector_type 'Rigaku HG Saturn724+ (2x2 bin mode)'
_diffrn_measured_fraction_theta_full 0.995
_diffrn_measured_fraction_theta_max 0.995
_diffrn_measurement_device 'four-circle \k diffractometer'
_diffrn_measurement_device_type 'Rigaku AFC12 (Right)'
_diffrn_measurement_method 'profile data from \w-scans'
_diffrn_measurement_specimen_support 'MiTeGen MicroMesh'
_diffrn_radiation_collimation 'Confocal mirrors, HF Varimax '
_diffrn_radiation_type MoK\a
_diffrn_radiation_wavelength 0.71075
_diffrn_reflns_av_R_equivalents 0.0798
_diffrn_reflns_av_sigmaI/netI 0.1557
_diffrn_reflns_limit_h_max 9
_diffrn_reflns_limit_h_min -10
_diffrn_reflns_limit_k_max 44
_diffrn_reflns_limit_k_min -49
_diffrn_reflns_limit_l_max 23
_diffrn_reflns_limit_l_min -13
_diffrn_reflns_number 26420
_diffrn_reflns_theta_full 25.03
_diffrn_reflns_theta_max 25.03
_diffrn_reflns_theta_min 2.94
_diffrn_source 'Rotating Anode'
_diffrn_source_current 55.0
_diffrn_source_power 2.475
_diffrn_source_voltage 45.0
_exptl_absorpt_coefficient_mu 0.074
_exptl_absorpt_correction_T_max 0.9985
_exptl_absorpt_correction_T_min 0.9840
_exptl_absorpt_correction_type multi-scan
_exptl_absorpt_process_details
;
Jacobson, R. (1998). REQAB. Private communication to the
Rigaku Corporation, Tokyo, Japan.
;
_exptl_crystal_colour Colourless
_exptl_crystal_density_diffrn 1.167
_exptl_crystal_density_method 'not measured'
_exptl_crystal_description Rod
_exptl_crystal_F_000 2616
_exptl_crystal_size_max 0.22
_exptl_crystal_size_mid 0.04
_exptl_crystal_size_min 0.02
_refine_diff_density_max 0.384
_refine_diff_density_min -0.249
_refine_diff_density_rms 0.057
_refine_ls_extinction_method none
_refine_ls_goodness_of_fit_ref 1.196
_refine_ls_hydrogen_treatment constr
_refine_ls_matrix_type full
_refine_ls_number_parameters 801
_refine_ls_number_reflns 12037
_refine_ls_number_restraints 0
_refine_ls_restrained_S_all 1.196
_refine_ls_R_factor_all 0.1606
_refine_ls_R_factor_gt 0.1018
_refine_ls_shift/su_max 0.003
_refine_ls_shift/su_mean 0.000
_refine_ls_structure_factor_coef Fsqd
_refine_ls_weighting_details 'calc w=1/[\s^2^(Fo^2^)+(0.0344P)^2^+0.4251P] where P=(Fo^2^+2Fc^2^)/3'
_refine_ls_weighting_scheme calc
_refine_ls_wR_factor_gt 0.1504
_refine_ls_wR_factor_ref 0.1762
_reflns_number_gt 7673
_reflns_number_total 12037
_reflns_threshold_expression >2\s(I)
_cod_data_source_file c3ob27244c.txt
_cod_data_source_block 2012acc0042
_cod_depositor_comments
;
The following automatic conversions were performed:

'_symmetry_cell_setting' value 'Monoclinic' changed to 'monoclinic'
according to /home/saulius/struct/CIF-dictionaries/cif_core.dic
dictionary named 'cif_core.dic' version 2.4.2 from 2011-04-26.

Automatic conversion script
Id: cif_fix_values 1891 2012-01-12 08:04:46Z andrius 
;
_cod_original_sg_symbol_H-M P2(1)/n
_cod_database_code 7152858

loop_
_symmetry_equiv_pos_as_xyz
'x, y, z'
'-x+1/2, y+1/2, -z+1/2'
'-x, -y, -z'
'x-1/2, -y-1/2, z-1/2'

loop_
_atom_site_label
_atom_site_type_symbol
_atom_site_fract_x
_atom_site_fract_y
_atom_site_fract_z
_atom_site_U_iso_or_equiv
_atom_site_adp_type
_atom_site_occupancy
_atom_site_symmetry_multiplicity
_atom_site_calc_flag
_atom_site_refinement_flags
O1 O 0.8154(3) 0.04450(7) 0.45161(14) 0.0296(7) Uani 1 1 d .
O2 O 1.0556(3) 0.22347(6) 0.72371(14) 0.0233(7) Uani 1 1 d .
N1 N 0.9272(4) 0.04421(7) 0.35245(17) 0.0208(8) Uani 1 1 d .
H901 H 0.9580 0.0565 0.3206 0.025 Uiso 1 1 calc R
N2 N 0.9182(4) 0.09051(8) 0.41513(17) 0.0254(9) Uani 1 1 d .
H902 H 0.9723 0.0993 0.3857 0.030 Uiso 1 1 calc R
N3 N 0.9576(4) 0.13357(7) 0.58275(16) 0.0190(8) Uani 1 1 d .
N4 N 1.1247(4) 0.17146(8) 0.75169(16) 0.0213(8) Uani 1 1 d .
H904 H 1.1891 0.1586 0.7793 0.026 Uiso 1 1 calc R
N5 N 1.2424(3) 0.21255(7) 0.82119(15) 0.0167(8) Uani 1 1 d .
H905 H 1.2785 0.1972 0.8511 0.020 Uiso 1 1 calc R
C1 C 0.9014(4) -0.00176(10) 0.2725(2) 0.0202(9) Uani 1 1 d .
C2 C 0.8748(4) 0.01794(10) 0.2122(2) 0.0204(9) Uani 1 1 d .
H2 H 0.8767 0.0407 0.2173 0.024 Uiso 1 1 calc R
C3 C 0.8463(4) 0.00471(10) 0.1465(2) 0.0241(10) Uani 1 1 d .
H3 H 0.8267 0.0183 0.1065 0.029 Uiso 1 1 calc R
C4 C 0.8458(5) -0.02879(10) 0.1379(2) 0.0298(11) Uani 1 1 d .
H4 H 0.8266 -0.0377 0.0921 0.036 Uiso 1 1 calc R
C5 C 0.8725(5) -0.04847(10) 0.1944(2) 0.0303(11) Uani 1 1 d .
H5 H 0.8709 -0.0711 0.1877 0.036 Uiso 1 1 calc R
C6 C 0.9026(5) -0.03592(10) 0.2634(2) 0.0239(10) Uani 1 1 d .
C7 C 0.9292(5) -0.05634(10) 0.3217(2) 0.0312(11) Uani 1 1 d .
H7 H 0.9299 -0.0790 0.3152 0.037 Uiso 1 1 calc R
C8 C 0.9540(5) -0.04381(10) 0.3876(2) 0.0356(12) Uani 1 1 d .
H8 H 0.9727 -0.0577 0.4271 0.043 Uiso 1 1 calc R
C9 C 0.9518(5) -0.01000(10) 0.3972(2) 0.0311(11) Uani 1 1 d .
H9 H 0.9687 -0.0016 0.4435 0.037 Uiso 1 1 calc R
C10 C 0.9264(4) 0.01070(10) 0.3422(2) 0.0216(10) Uani 1 1 d .
C11 C 0.8825(5) 0.05882(10) 0.4095(2) 0.0226(10) Uani 1 1 d .
C12 C 0.8691(5) 0.11039(10) 0.4688(2) 0.0257(10) Uani 1 1 d .
H12A H 0.7941 0.0980 0.4915 0.031 Uiso 1 1 calc R
H12B H 0.8125 0.1294 0.4462 0.031 Uiso 1 1 calc R
C13 C 1.0035(5) 0.12161(9) 0.5245(2) 0.0184(9) Uani 1 1 d .
C14 C 1.1590(4) 0.12073(10) 0.5169(2) 0.0226(10) Uani 1 1 d .
H14 H 1.1877 0.1123 0.4755 0.027 Uiso 1 1 calc R
C15 C 1.2722(5) 0.13229(10) 0.5703(2) 0.0254(10) Uani 1 1 d .
H15 H 1.3804 0.1316 0.5664 0.030 Uiso 1 1 calc R
C16 C 1.2280(5) 0.14496(9) 0.6298(2) 0.0227(10) Uani 1 1 d .
H16 H 1.3046 0.1533 0.6670 0.027 Uiso 1 1 calc R
C17 C 1.0699(5) 0.14520(9) 0.6338(2) 0.0185(9) Uani 1 1 d .
C18 C 1.0080(5) 0.15803(10) 0.6963(2) 0.0245(10) Uani 1 1 d .
H18A H 0.9286 0.1748 0.6798 0.029 Uiso 1 1 calc R
H18B H 0.9531 0.1404 0.7161 0.029 Uiso 1 1 calc R
C19 C 1.1363(5) 0.20403(10) 0.7618(2) 0.0188(9) Uani 1 1 d .
C20 C 1.2969(4) 0.24407(9) 0.8374(2) 0.0177(9) Uani 1 1 d .
C21 C 1.3034(4) 0.26664(9) 0.7860(2) 0.0201(9) Uani 1 1 d .
H21 H 1.2614 0.2617 0.7385 0.024 Uiso 1 1 calc R
C22 C 1.3713(5) 0.29680(10) 0.8032(2) 0.0245(10) Uani 1 1 d .
H22 H 1.3754 0.3119 0.7669 0.029 Uiso 1 1 calc R
C23 C 1.4320(4) 0.30505(9) 0.8710(2) 0.0218(10) Uani 1 1 d .
H23 H 1.4807 0.3254 0.8814 0.026 Uiso 1 1 calc R
C24 C 1.4216(4) 0.28307(9) 0.9252(2) 0.0193(9) Uani 1 1 d .
C25 C 1.4773(5) 0.29147(10) 0.9962(2) 0.0260(10) Uani 1 1 d .
H25 H 1.5278 0.3116 1.0069 0.031 Uiso 1 1 calc R
C26 C 1.4599(5) 0.27124(10) 1.0493(2) 0.0290(11) Uani 1 1 d .
H26 H 1.4953 0.2775 1.0966 0.035 Uiso 1 1 calc R
C27 C 1.3888(5) 0.24091(10) 1.0337(2) 0.0250(10) Uani 1 1 d .
H27 H 1.3756 0.2269 1.0708 0.030 Uiso 1 1 calc R
C28 C 1.3389(4) 0.23149(9) 0.9659(2) 0.0197(9) Uani 1 1 d .
H28 H 1.2947 0.2107 0.9566 0.024 Uiso 1 1 calc R
C29 C 1.3516(4) 0.25224(9) 0.9091(2) 0.0166(9) Uani 1 1 d .
O3 O 1.0559(3) 0.08218(6) 0.25676(15) 0.0289(7) Uani 1 1 d .
O4 O 1.0543(4) 0.12689(7) 0.31973(17) 0.0437(9) Uani 1 1 d .
C30 C 1.0715(5) 0.11197(10) 0.2656(2) 0.0259(10) Uani 1 1 d .
C31 C 1.1193(5) 0.13149(10) 0.2069(2) 0.0233(10) Uani 1 1 d .
C32 C 1.1203(5) 0.11675(11) 0.1424(2) 0.0321(11) Uani 1 1 d .
H32 H 1.0851 0.0952 0.1348 0.039 Uiso 1 1 calc R
C33 C 1.1730(6) 0.13367(12) 0.0888(2) 0.0414(13) Uani 1 1 d .
H33 H 1.1757 0.1234 0.0454 0.050 Uiso 1 1 calc R
C34 C 1.2211(5) 0.16524(11) 0.0990(2) 0.0378(12) Uani 1 1 d .
H34 H 1.2572 0.1767 0.0626 0.045 Uiso 1 1 calc R
C35 C 1.2165(5) 0.18004(11) 0.1619(2) 0.0353(12) Uani 1 1 d .
H35 H 1.2488 0.2018 0.1688 0.042 Uiso 1 1 calc R
C36 C 1.1647(5) 0.16328(10) 0.2157(2) 0.0290(11) Uani 1 1 d .
H36 H 1.1605 0.1738 0.2587 0.035 Uiso 1 1 calc R
O5 O 1.3088(3) 0.12388(7) 0.83311(15) 0.0342(8) Uani 1 1 d .
O6 O 1.4119(3) 0.16480(7) 0.90018(15) 0.0333(8) Uani 1 1 d .
C37 C 1.3869(5) 0.13503(10) 0.8878(2) 0.0242(10) Uani 1 1 d .
C38 C 1.4605(4) 0.11230(10) 0.9449(2) 0.0219(10) Uani 1 1 d .
C39 C 1.5352(5) 0.12388(11) 1.0088(2) 0.0303(11) Uani 1 1 d .
H39 H 1.5408 0.1464 1.0163 0.036 Uiso 1 1 calc R
C40 C 1.6022(6) 0.10363(13) 1.0622(3) 0.0430(13) Uani 1 1 d .
H40 H 1.6550 0.1122 1.1056 0.052 Uiso 1 1 calc R
C41 C 1.5919(5) 0.07073(13) 1.0523(3) 0.0418(14) Uani 1 1 d .
H41 H 1.6354 0.0565 1.0891 0.050 Uiso 1 1 calc R
C42 C 1.5180(5) 0.05873(11) 0.9885(3) 0.0406(13) Uani 1 1 d .
H42 H 1.5114 0.0361 0.9813 0.049 Uiso 1 1 calc R
C43 C 1.4535(5) 0.07930(10) 0.9350(2) 0.0304(11) Uani 1 1 d .
H43 H 1.4041 0.0708 0.8910 0.036 Uiso 1 1 calc R
N6 N 0.8161(4) 0.21541(8) 0.89682(17) 0.0214(8) Uani 1 1 d .
C44 C 0.9139(5) 0.18522(9) 0.8947(2) 0.0237(10) Uani 1 1 d .
H44A H 1.0118 0.1874 0.9301 0.028 Uiso 1 1 calc R
H44B H 0.9450 0.1839 0.8481 0.028 Uiso 1 1 calc R
C45 C 0.8341(5) 0.15389(9) 0.9080(2) 0.0258(10) Uani 1 1 d .
H45A H 0.7298 0.1525 0.8769 0.031 Uiso 1 1 calc R
H45B H 0.8174 0.1533 0.9571 0.031 Uiso 1 1 calc R
C46 C 0.9357(5) 0.12528(10) 0.8945(2) 0.0292(11) Uani 1 1 d .
H46A H 0.9444 0.1250 0.8444 0.035 Uiso 1 1 calc R
H46B H 1.0431 0.1279 0.9224 0.035 Uiso 1 1 calc R
C47 C 0.8677(6) 0.09361(10) 0.9134(3) 0.0431(14) Uani 1 1 d .
H47A H 0.8681 0.0930 0.9639 0.065 Uiso 1 1 calc R
H47B H 0.9319 0.0759 0.9007 0.065 Uiso 1 1 calc R
H47C H 0.7593 0.0914 0.8878 0.065 Uiso 1 1 calc R
C48 C 0.7583(5) 0.21763(10) 0.9663(2) 0.0231(10) Uani 1 1 d .
H48A H 0.6940 0.2374 0.9661 0.028 Uiso 1 1 calc R
H48B H 0.6888 0.1990 0.9701 0.028 Uiso 1 1 calc R
C49 C 0.8877(5) 0.21824(11) 1.0297(2) 0.0289(11) Uani 1 1 d .
H49A H 0.9595 0.2364 1.0257 0.035 Uiso 1 1 calc R
H49B H 0.9496 0.1981 1.0315 0.035 Uiso 1 1 calc R
C50 C 0.8230(5) 0.22169(10) 1.0978(2) 0.0296(11) Uani 1 1 d .
H50A H 0.9124 0.2242 1.1374 0.035 Uiso 1 1 calc R
H50B H 0.7581 0.2414 1.0952 0.035 Uiso 1 1 calc R
C51 C 0.7231(5) 0.19307(11) 1.1125(2) 0.0404(13) Uani 1 1 d .
H51A H 0.6323 0.1908 1.0743 0.061 Uiso 1 1 calc R
H51B H 0.6860 0.1965 1.1567 0.061 Uiso 1 1 calc R
H51C H 0.7870 0.1734 1.1159 0.061 Uiso 1 1 calc R
C52 C 0.9208(5) 0.24377(9) 0.8868(2) 0.0245(10) Uani 1 1 d .
H52A H 0.9424 0.2429 0.8385 0.029 Uiso 1 1 calc R
H52B H 1.0229 0.2411 0.9191 0.029 Uiso 1 1 calc R
C53 C 0.8576(5) 0.27706(10) 0.8984(2) 0.0306(11) Uani 1 1 d .
H53A H 0.7578 0.2807 0.8650 0.037 Uiso 1 1 calc R
H53B H 0.8349 0.2785 0.9465 0.037 Uiso 1 1 calc R
C54 C 0.9762(5) 0.30261(10) 0.8883(3) 0.0356(12) Uani 1 1 d .
H54A H 0.9863 0.3032 0.8383 0.043 Uiso 1 1 calc R
H54B H 1.0805 0.2968 0.9160 0.043 Uiso 1 1 calc R
C55 C 0.9304(6) 0.33584(11) 0.9101(3) 0.0445(13) Uani 1 1 d .
H55A H 0.8252 0.3413 0.8843 0.067 Uiso 1 1 calc R
H55B H 1.0070 0.3517 0.8996 0.067 Uiso 1 1 calc R
H55C H 0.9294 0.3360 0.9605 0.067 Uiso 1 1 calc R
C56 C 0.6714(4) 0.21465(10) 0.8395(2) 0.0217(10) Uani 1 1 d .
H56A H 0.6206 0.2361 0.8371 0.026 Uiso 1 1 calc R
H56B H 0.5958 0.1990 0.8530 0.026 Uiso 1 1 calc R
C57 C 0.7000(5) 0.20599(10) 0.7669(2) 0.0229(10) Uani 1 1 d .
H57A H 0.7841 0.2199 0.7547 0.028 Uiso 1 1 calc R
H57B H 0.7361 0.1834 0.7667 0.028 Uiso 1 1 calc R
C58 C 0.5513(5) 0.21014(10) 0.7131(2) 0.0265(10) Uani 1 1 d .
H58A H 0.5150 0.2327 0.7140 0.032 Uiso 1 1 calc R
H58B H 0.4678 0.1961 0.7256 0.032 Uiso 1 1 calc R
C59 C 0.5751(5) 0.20190(11) 0.6388(2) 0.0338(12) Uani 1 1 d .
H59A H 0.6558 0.2161 0.6257 0.051 Uiso 1 1 calc R
H59B H 0.4755 0.2049 0.6059 0.051 Uiso 1 1 calc R
H59C H 0.6091 0.1795 0.6373 0.051 Uiso 1 1 calc R
N7 N 0.4051(4) 0.01519(8) 1.27043(17) 0.0196(8) Uani 1 1 d .
C60 C 0.4898(5) -0.01685(9) 1.2829(2) 0.0234(10) Uani 1 1 d .
H60A H 0.5633 -0.0158 1.3284 0.028 Uiso 1 1 calc R
H60B H 0.5540 -0.0199 1.2460 0.028 Uiso 1 1 calc R
C61 C 0.3850(5) -0.04633(9) 1.2835(2) 0.0280(11) Uani 1 1 d .
H61A H 0.3366 -0.0459 1.3260 0.034 Uiso 1 1 calc R
H61B H 0.2990 -0.0458 1.2421 0.034 Uiso 1 1 calc R
C62 C 0.4799(5) -0.07707(10) 1.2826(2) 0.0318(11) Uani 1 1 d .
H62A H 0.5683 -0.0770 1.3231 0.038 Uiso 1 1 calc R
H62B H 0.5253 -0.0777 1.2393 0.038 Uiso 1 1 calc R
C63 C 0.3793(5) -0.10717(11) 1.2858(3) 0.0461(14) Uani 1 1 d .
H63A H 0.3400 -0.1074 1.3301 0.069 Uiso 1 1 calc R
H63B H 0.4436 -0.1264 1.2828 0.069 Uiso 1 1 calc R
H63C H 0.2899 -0.1070 1.2466 0.069 Uiso 1 1 calc R
C64 C 0.2818(4) 0.01475(10) 1.2047(2) 0.0207(10) Uani 1 1 d .
H64A H 0.2332 0.0363 1.1980 0.025 Uiso 1 1 calc R
H64B H 0.1980 -0.0006 1.2114 0.025 Uiso 1 1 calc R
C65 C 0.3421(5) 0.00551(10) 1.1380(2) 0.0269(11) Uani 1 1 d .
H65A H 0.4237 0.0211 1.1299 0.032 Uiso 1 1 calc R
H65B H 0.3917 -0.0160 1.1442 0.032 Uiso 1 1 calc R
C66 C 0.2094(5) 0.00505(11) 1.0746(2) 0.0300(11) Uani 1 1 d .
H66A H 0.2515 -0.0030 1.0336 0.036 Uiso 1 1 calc R
H66B H 0.1272 -0.0102 1.0835 0.036 Uiso 1 1 calc R
C67 C 0.1344(5) 0.03750(10) 1.0568(2) 0.0332(11) Uani 1 1 d .
H67A H 0.0849 0.0449 1.0955 0.050 Uiso 1 1 calc R
H67B H 0.0543 0.0357 1.0141 0.050 Uiso 1 1 calc R
H67C H 0.2154 0.0529 1.0491 0.050 Uiso 1 1 calc R
C68 C 0.5306(4) 0.04020(9) 1.2650(2) 0.0239(10) Uani 1 1 d .
H68A H 0.5880 0.0334 1.2277 0.029 Uiso 1 1 calc R
H68B H 0.6073 0.0403 1.3097 0.029 Uiso 1 1 calc R
C69 C 0.4719(4) 0.07441(9) 1.2495(2) 0.0238(10) Uani 1 1 d .
H69A H 0.4148 0.0760 1.2006 0.029 Uiso 1 1 calc R
H69B H 0.3983 0.0804 1.2810 0.029 Uiso 1 1 calc R
C70 C 0.6121(5) 0.09715(10) 1.2606(2) 0.0273(11) Uani 1 1 d .
H70A H 0.6875 0.0903 1.2307 0.033 Uiso 1 1 calc R
H70B H 0.6665 0.0958 1.3101 0.033 Uiso 1 1 calc R
C71 C 0.5635(5) 0.13209(10) 1.2432(2) 0.0367(12) Uani 1 1 d .
H71A H 0.5128 0.1336 1.1939 0.055 Uiso 1 1 calc R
H71B H 0.6572 0.1459 1.2518 0.055 Uiso 1 1 calc R
H71C H 0.4893 0.1391 1.2729 0.055 Uiso 1 1 calc R
C72 C 0.3199(5) 0.02322(10) 1.3307(2) 0.0229(10) Uani 1 1 d .
H72A H 0.2441 0.0408 1.3155 0.028 Uiso 1 1 calc R
H72B H 0.2584 0.0042 1.3402 0.028 Uiso 1 1 calc R
C73 C 0.4264(5) 0.03325(11) 1.3986(2) 0.0278(11) Uani 1 1 d .
H73A H 0.4749 0.0543 1.3921 0.033 Uiso 1 1 calc R
H73B H 0.5121 0.0173 1.4111 0.033 Uiso 1 1 calc R
C74 C 0.3320(5) 0.03562(11) 1.4578(2) 0.0325(11) Uani 1 1 d .
H74A H 0.2371 0.0490 1.4423 0.039 Uiso 1 1 calc R
H74B H 0.2967 0.0139 1.4689 0.039 Uiso 1 1 calc R
C75 C 0.4305(5) 0.05032(11) 1.5232(2) 0.0426(13) Uani 1 1 d .
H75A H 0.5253 0.0373 1.5381 0.064 Uiso 1 1 calc R
H75B H 0.3684 0.0509 1.5607 0.064 Uiso 1 1 calc R
H75C H 0.4612 0.0722 1.5128 0.064 Uiso 1 1 calc R

loop_
_atom_site_aniso_label
_atom_site_aniso_U_11
_atom_site_aniso_U_22
_atom_site_aniso_U_33
_atom_site_aniso_U_23
_atom_site_aniso_U_13
_atom_site_aniso_U_12
O1 0.0370(18) 0.0326(19) 0.0214(17) -0.0001(14) 0.0109(14) -0.0053(15)
O2 0.0262(16) 0.0234(16) 0.0177(17) 0.0042(13) -0.0031(13) 0.0036(14)
N1 0.030(2) 0.0173(19) 0.0146(19) -0.0011(15) 0.0017(15) -0.0017(16)
N2 0.034(2) 0.023(2) 0.020(2) -0.0056(17) 0.0083(17) -0.0054(18)
N3 0.0254(19) 0.0169(18) 0.0132(19) -0.0031(15) -0.0002(15) -0.0014(16)
N4 0.026(2) 0.0202(19) 0.0153(19) -0.0021(16) -0.0015(15) 0.0016(16)
N5 0.0244(18) 0.0152(18) 0.0091(18) 0.0014(15) -0.0004(14) -0.0038(15)
C1 0.018(2) 0.019(2) 0.023(2) -0.0005(19) 0.0027(18) -0.0011(19)
C2 0.023(2) 0.018(2) 0.021(2) -0.0030(19) 0.0061(19) 0.0010(19)
C3 0.024(2) 0.024(2) 0.024(3) 0.000(2) 0.005(2) -0.001(2)
C4 0.038(3) 0.028(3) 0.024(3) -0.009(2) 0.007(2) 0.003(2)
C5 0.033(3) 0.021(3) 0.038(3) -0.007(2) 0.008(2) -0.003(2)
C6 0.022(2) 0.021(2) 0.027(3) -0.001(2) 0.0026(19) 0.002(2)
C7 0.042(3) 0.018(2) 0.034(3) 0.000(2) 0.007(2) 0.002(2)
C8 0.049(3) 0.024(3) 0.031(3) 0.016(2) -0.001(2) 0.000(2)
C9 0.039(3) 0.028(3) 0.024(3) 0.002(2) -0.002(2) -0.001(2)
C10 0.020(2) 0.018(2) 0.027(3) 0.003(2) 0.0027(19) -0.0040(19)
C11 0.020(2) 0.024(2) 0.022(2) -0.001(2) 0.0004(19) 0.001(2)
C12 0.026(2) 0.028(3) 0.023(3) -0.007(2) 0.0017(19) 0.000(2)
C13 0.027(2) 0.008(2) 0.019(2) 0.0022(18) 0.0006(18) -0.0028(19)
C14 0.023(2) 0.026(2) 0.018(2) -0.0034(19) 0.0015(19) -0.002(2)
C15 0.022(2) 0.030(3) 0.023(3) -0.006(2) 0.0009(19) -0.001(2)
C16 0.023(2) 0.021(2) 0.022(3) -0.0055(19) -0.0009(19) -0.003(2)
C17 0.026(2) 0.011(2) 0.018(2) 0.0008(18) 0.0020(18) -0.0018(19)
C18 0.026(2) 0.030(3) 0.016(2) -0.004(2) 0.0013(19) -0.005(2)
C19 0.022(2) 0.024(2) 0.012(2) -0.0009(19) 0.0088(18) -0.003(2)
C20 0.018(2) 0.013(2) 0.021(2) -0.0022(18) 0.0011(18) 0.0011(18)
C21 0.020(2) 0.022(2) 0.019(2) 0.0021(19) 0.0035(18) -0.0008(19)
C22 0.027(2) 0.022(2) 0.024(3) 0.007(2) 0.0027(19) 0.000(2)
C23 0.024(2) 0.017(2) 0.024(2) 0.0024(19) 0.0012(19) 0.0002(19)
C24 0.017(2) 0.016(2) 0.025(2) -0.0010(19) 0.0059(18) 0.0013(18)
C25 0.029(2) 0.021(2) 0.027(3) -0.003(2) 0.004(2) -0.003(2)
C26 0.031(3) 0.028(3) 0.025(3) -0.013(2) -0.001(2) 0.000(2)
C27 0.030(2) 0.027(3) 0.018(2) 0.000(2) 0.0033(19) -0.002(2)
C28 0.017(2) 0.018(2) 0.024(2) 0.0028(19) 0.0035(18) -0.0025(18)
C29 0.015(2) 0.016(2) 0.018(2) 0.0017(18) 0.0023(17) 0.0011(18)
O3 0.0416(19) 0.0162(17) 0.0306(19) -0.0018(14) 0.0111(15) -0.0018(15)
O4 0.073(3) 0.0260(18) 0.039(2) -0.0064(16) 0.0275(19) -0.0078(18)
C30 0.022(2) 0.025(3) 0.032(3) -0.003(2) 0.006(2) 0.003(2)
C31 0.027(2) 0.022(2) 0.020(2) 0.004(2) 0.0021(19) 0.001(2)
C32 0.036(3) 0.027(3) 0.031(3) 0.000(2) -0.001(2) -0.002(2)
C33 0.053(3) 0.043(3) 0.029(3) 0.005(3) 0.010(3) 0.002(3)
C34 0.045(3) 0.038(3) 0.032(3) 0.018(2) 0.011(2) 0.007(3)
C35 0.035(3) 0.027(3) 0.046(3) 0.010(2) 0.013(2) 0.007(2)
C36 0.034(3) 0.021(2) 0.034(3) 0.001(2) 0.012(2) 0.007(2)
O5 0.0431(19) 0.0273(18) 0.0279(19) -0.0034(15) -0.0048(15) 0.0006(16)
O6 0.0378(19) 0.0158(16) 0.040(2) -0.0009(15) -0.0092(15) 0.0003(15)
C37 0.025(2) 0.021(2) 0.028(3) -0.001(2) 0.008(2) 0.001(2)
C38 0.019(2) 0.022(2) 0.025(3) 0.002(2) 0.0050(19) 0.0022(19)
C39 0.037(3) 0.029(3) 0.025(3) 0.003(2) 0.005(2) 0.004(2)
C40 0.047(3) 0.054(4) 0.027(3) 0.003(3) 0.005(2) 0.004(3)
C41 0.032(3) 0.050(4) 0.045(3) 0.026(3) 0.012(2) 0.016(3)
C42 0.038(3) 0.026(3) 0.062(4) 0.016(3) 0.020(3) 0.009(2)
C43 0.028(3) 0.023(3) 0.041(3) -0.001(2) 0.007(2) -0.001(2)
N6 0.0183(18) 0.021(2) 0.024(2) -0.0002(16) 0.0032(15) 0.0009(16)
C44 0.026(2) 0.021(2) 0.024(2) -0.003(2) 0.0045(19) 0.007(2)
C45 0.028(2) 0.023(2) 0.028(3) 0.004(2) 0.010(2) 0.006(2)
C46 0.028(2) 0.031(3) 0.030(3) 0.003(2) 0.008(2) 0.001(2)
C47 0.057(3) 0.027(3) 0.054(4) 0.009(3) 0.032(3) 0.009(3)
C48 0.026(2) 0.026(2) 0.019(2) 0.001(2) 0.0076(19) 0.004(2)
C49 0.027(2) 0.034(3) 0.024(3) -0.002(2) 0.000(2) 0.007(2)
C50 0.034(3) 0.029(3) 0.026(3) -0.008(2) 0.006(2) 0.001(2)
C51 0.058(3) 0.039(3) 0.022(3) -0.002(2) 0.003(2) -0.007(3)
C52 0.024(2) 0.023(2) 0.025(3) -0.002(2) 0.0031(19) -0.002(2)
C53 0.026(2) 0.024(3) 0.043(3) -0.003(2) 0.011(2) 0.002(2)
C54 0.036(3) 0.020(3) 0.053(3) -0.009(2) 0.015(2) -0.002(2)
C55 0.049(3) 0.034(3) 0.050(4) -0.012(3) 0.011(3) -0.005(3)
C56 0.020(2) 0.025(2) 0.020(2) -0.002(2) 0.0035(18) 0.001(2)
C57 0.029(2) 0.023(2) 0.019(2) 0.0037(19) 0.0080(19) -0.001(2)
C58 0.031(2) 0.029(3) 0.019(2) -0.005(2) 0.002(2) 0.004(2)
C59 0.039(3) 0.038(3) 0.024(3) 0.001(2) 0.003(2) 0.003(2)
N7 0.0183(18) 0.0189(19) 0.022(2) -0.0023(16) 0.0035(15) -0.0024(16)
C60 0.026(2) 0.016(2) 0.028(3) 0.0006(19) 0.004(2) 0.0025(19)
C61 0.026(2) 0.022(2) 0.034(3) 0.001(2) 0.000(2) -0.002(2)
C62 0.032(3) 0.022(2) 0.038(3) 0.001(2) -0.004(2) -0.002(2)
C63 0.052(3) 0.028(3) 0.051(4) 0.007(3) -0.008(3) -0.010(3)
C64 0.016(2) 0.021(2) 0.023(2) -0.0015(19) -0.0022(18) 0.0032(19)
C65 0.029(2) 0.031(3) 0.021(2) -0.006(2) 0.006(2) 0.005(2)
C66 0.033(3) 0.036(3) 0.019(3) -0.004(2) 0.001(2) 0.002(2)
C67 0.037(3) 0.039(3) 0.020(3) 0.003(2) -0.005(2) 0.006(2)
C68 0.017(2) 0.023(2) 0.032(3) -0.001(2) 0.0058(19) -0.0025(19)
C69 0.019(2) 0.025(2) 0.027(3) 0.001(2) 0.0020(19) 0.000(2)
C70 0.023(2) 0.026(3) 0.032(3) 0.001(2) 0.001(2) -0.002(2)
C71 0.035(3) 0.026(3) 0.046(3) 0.000(2) 0.002(2) -0.003(2)
C72 0.024(2) 0.029(3) 0.016(2) -0.003(2) 0.0038(19) 0.005(2)
C73 0.028(2) 0.032(3) 0.023(3) -0.002(2) 0.004(2) 0.003(2)
C74 0.036(3) 0.038(3) 0.021(3) -0.004(2) -0.001(2) 0.004(2)
C75 0.056(3) 0.046(3) 0.023(3) -0.007(2) 0.002(2) 0.013(3)

loop_
_atom_type_symbol
_atom_type_description
_atom_type_scat_dispersion_real
_atom_type_scat_dispersion_imag
_atom_type_scat_source
C C 0.0033 0.0016 'International Tables Vol C Tables 4.2.6.8 and 6.1.1.4'
H H 0.0000 0.0000 'International Tables Vol C Tables 4.2.6.8 and 6.1.1.4'
N N 0.0061 0.0033 'International Tables Vol C Tables 4.2.6.8 and 6.1.1.4'
O O 0.0106 0.0060 'International Tables Vol C Tables 4.2.6.8 and 6.1.1.4'

loop_
_geom_angle_atom_site_label_1
_geom_angle_atom_site_label_2
_geom_angle_atom_site_label_3
_geom_angle
C11 N1 C10 123.7(3)
C11 N2 C12 121.4(3)
C17 N3 C13 117.8(3)
C19 N4 C18 120.7(4)
C19 N5 C20 124.6(3)
C2 C1 C10 123.2(4)
C2 C1 C6 118.5(4)
C10 C1 C6 118.3(4)
C3 C2 C1 120.9(4)
C2 C3 C4 120.4(4)
C5 C4 C3 120.4(4)
C4 C5 C6 121.2(4)
C7 C6 C5 121.0(4)
C7 C6 C1 120.4(4)
C5 C6 C1 118.6(4)
C8 C7 C6 120.1(4)
C7 C8 C9 120.0(4)
C10 C9 C8 121.9(4)
C9 C10 N1 121.4(4)
C9 C10 C1 119.3(4)
N1 C10 C1 119.3(4)
O1 C11 N2 122.9(4)
O1 C11 N1 123.5(4)
N2 C11 N1 113.7(3)
N2 C12 C13 113.8(3)
N3 C13 C14 122.4(4)
N3 C13 C12 114.1(3)
C14 C13 C12 123.5(4)
C15 C14 C13 118.8(4)
C14 C15 C16 119.7(4)
C17 C16 C15 118.4(4)
N3 C17 C16 122.9(4)
N3 C17 C18 114.1(3)
C16 C17 C18 123.1(4)
N4 C18 C17 115.7(3)
O2 C19 N4 123.3(4)
O2 C19 N5 123.5(4)
N4 C19 N5 113.1(4)
C21 C20 N5 122.0(4)
C21 C20 C29 119.6(4)
N5 C20 C29 118.5(3)
C20 C21 C22 120.6(4)
C23 C22 C21 121.6(4)
C22 C23 C24 119.4(4)
C23 C24 C25 120.6(4)
C23 C24 C29 120.1(4)
C25 C24 C29 119.3(4)
C26 C25 C24 121.3(4)
C25 C26 C27 119.6(4)
C28 C27 C26 120.8(4)
C27 C28 C29 121.2(4)
C28 C29 C24 117.7(4)
C28 C29 C20 123.7(4)
C24 C29 C20 118.6(4)
O4 C30 O3 125.3(4)
O4 C30 C31 117.1(4)
O3 C30 C31 117.5(4)
C36 C31 C32 118.9(4)
C36 C31 C30 122.0(4)
C32 C31 C30 119.1(4)
C31 C32 C33 120.1(4)
C34 C33 C32 120.2(5)
C35 C34 C33 119.7(4)
C34 C35 C36 120.4(4)
C31 C36 C35 120.6(4)
O5 C37 O6 124.9(4)
O5 C37 C38 119.0(4)
O6 C37 C38 116.0(4)
C39 C38 C43 118.3(4)
C39 C38 C37 120.5(4)
C43 C38 C37 121.2(4)
C38 C39 C40 121.8(4)
C39 C40 C41 119.5(5)
C42 C41 C40 119.4(5)
C41 C42 C43 120.5(5)
C42 C43 C38 120.5(5)
C56 N6 C44 110.6(3)
C56 N6 C52 110.6(3)
C44 N6 C52 107.0(3)
C56 N6 C48 107.0(3)
C44 N6 C48 110.3(3)
C52 N6 C48 111.4(3)
N6 C44 C45 115.7(3)
C44 C45 C46 110.3(3)
C47 C46 C45 112.1(3)
C49 C48 N6 114.4(3)
C48 C49 C50 112.1(3)
C51 C50 C49 113.2(4)
N6 C52 C53 116.8(3)
C54 C53 C52 110.5(3)
C53 C54 C55 112.7(4)
N6 C56 C57 115.8(3)
C58 C57 C56 110.7(3)
C57 C58 C59 112.5(3)
C64 N7 C60 111.7(3)
C64 N7 C68 110.6(3)
C60 N7 C68 106.5(3)
C64 N7 C72 106.7(3)
C60 N7 C72 110.8(3)
C68 N7 C72 110.6(3)
N7 C60 C61 116.0(3)
C62 C61 C60 110.8(3)
C61 C62 C63 112.2(4)
N7 C64 C65 115.1(3)
C66 C65 C64 111.5(3)
C67 C66 C65 113.7(4)
N7 C68 C69 116.0(3)
C70 C69 C68 109.1(3)
C69 C70 C71 112.4(3)
C73 C72 N7 115.2(3)
C72 C73 C74 110.5(3)
C75 C74 C73 111.1(4)

loop_
_geom_bond_atom_site_label_1
_geom_bond_atom_site_label_2
_geom_bond_distance
O1 C11 1.237(4)
O2 C19 1.224(4)
N1 C11 1.378(5)
N1 C10 1.408(5)
N2 C11 1.354(5)
N2 C12 1.453(5)
N3 C17 1.343(5)
N3 C13 1.359(5)
N4 C19 1.370(5)
N4 C18 1.445(5)
N5 C19 1.381(5)
N5 C20 1.409(4)
C1 C2 1.413(5)
C1 C10 1.429(5)
C1 C6 1.432(5)
C2 C3 1.369(5)
C3 C4 1.403(5)
C4 C5 1.355(6)
C5 C6 1.416(5)
C6 C7 1.400(6)
C7 C8 1.362(6)
C8 C9 1.419(6)
C9 C10 1.358(5)
C12 C13 1.506(5)
C13 C14 1.376(5)
C14 C15 1.375(5)
C15 C16 1.385(5)
C16 C17 1.380(5)
C17 C18 1.509(5)
C20 C21 1.378(5)
C20 C29 1.427(5)
C21 C22 1.399(5)
C22 C23 1.368(5)
C23 C24 1.410(5)
C24 C25 1.418(5)
C24 C29 1.427(5)
C25 C26 1.360(5)
C26 C27 1.411(5)
C27 C28 1.365(5)
C28 C29 1.421(5)
O3 C30 1.255(5)
O4 C30 1.252(5)
C30 C31 1.517(5)
C31 C36 1.381(5)
C31 C32 1.396(6)
C32 C33 1.398(6)
C33 C34 1.380(6)
C34 C35 1.375(6)
C35 C36 1.394(5)
O5 C37 1.240(5)
O6 C37 1.272(5)
C37 C38 1.506(5)
C38 C39 1.376(6)
C38 C43 1.386(5)
C39 C40 1.379(6)
C40 C41 1.382(6)
C41 C42 1.379(6)
C42 C43 1.382(6)
N6 C56 1.513(5)
N6 C44 1.517(5)
N6 C52 1.520(5)
N6 C48 1.523(4)
C44 C45 1.518(5)
C45 C46 1.529(5)
C46 C47 1.514(5)
C48 C49 1.504(5)
C49 C50 1.533(5)
C50 C51 1.526(5)
C52 C53 1.520(5)
C53 C54 1.513(5)
C54 C55 1.519(5)
C56 C57 1.518(5)
C57 C58 1.509(5)
C58 C59 1.532(5)
N7 C64 1.504(5)
N7 C60 1.518(4)
N7 C68 1.519(4)
N7 C72 1.528(4)
C60 C61 1.525(5)
C61 C62 1.520(5)
C62 C63 1.531(5)
C64 C65 1.530(5)
C65 C66 1.521(5)
C66 C67 1.509(5)
C68 C69 1.522(5)
C69 C70 1.519(5)
C70 C71 1.533(5)
C72 C73 1.520(5)
C73 C74 1.528(5)
C74 C75 1.521(5)

loop_
_geom_hbond_atom_site_label_D
_geom_hbond_atom_site_label_H
_geom_hbond_atom_site_label_A
_geom_hbond_distance_DH
_geom_hbond_distance_HA
_geom_hbond_distance_DA
_geom_hbond_angle_DHA
N1 H901 O3 0.88 1.94 2.816(4) 171.9
N2 H902 O4 0.88 1.95 2.809(4) 166.1
N4 H904 O5 0.88 1.96 2.831(4) 170.1
N5 H905 O6 0.88 1.91 2.760(4) 161.6
